data_4331168
loop_
_publ_author_name
'Yoshihiro Matano'
'Tarou Shibano'
'Haruyuki Nakano'
'Yoshifumi Kimura'
'Hiroshi Imahori'

_publ_section_title
;
 Free Base and Metal Complexes of 5,15-Diaza-10,20-dimesitylporphyrins:
 Synthesis, Structures, Optical and Electrochemical Properties, and
 Aromaticities
;
_journal_name_full 'Inorganic Chemistry'
_journal_page_first 12879
_journal_page_last 12890
_journal_paper_doi 10.1021/ic301835c
_journal_volume 51
_journal_year 2012
_chemical_formula_moiety 'C36 H30 Br4 N4 Zn'
_chemical_formula_sum 'C36 H30 Br4 N4 Zn'
_chemical_formula_weight 903.65
_chemical_name_systematic
; 
 ? 
;
_space_group_IT_number 14
_symmetry_cell_setting monoclinic
_symmetry_Int_Tables_number 14
_symmetry_space_group_name_Hall '-P 2yn'
_symmetry_space_group_name_H-M 'P 1 21/n 1'
_atom_sites_solution_hydrogens geom
_atom_sites_solution_primary direct
_atom_sites_solution_secondary difmap
_audit_creation_method SHELXL-97
_cell_angle_alpha 90.00
_cell_angle_beta 94.543(8)
_cell_angle_gamma 90.00
_cell_formula_units_Z 4
_cell_length_a 11.116(5)
_cell_length_b 11.382(5)
_cell_length_c 27.793(13)
_cell_measurement_reflns_used 10912
_cell_measurement_temperature 143(2)
_cell_measurement_theta_max 27.47
_cell_measurement_theta_min 3.03
_cell_volume 3505(3)
_computing_cell_refinement CrystalClear
_computing_data_collection 'CrystalClear (Rigaku/MSC Inc., 2006)'
_computing_data_reduction CrystalClear
_computing_molecular_graphics 'CrystalStructure 4.0 (Rigaku, 2010)'
_computing_publication_material 'CrystalStructure 4.0'
_computing_structure_refinement 'SHELXL97 (Sheldrick, 2008)'
_computing_structure_solution 'SIR92 (Altomare, et al., 1994)'
_diffrn_ambient_temperature 143(2)
_diffrn_detector_area_resol_mean 14.629
_diffrn_measured_fraction_theta_full 0.980
_diffrn_measured_fraction_theta_max 0.980
_diffrn_measurement_device_type 'Rigaku Saturn70'
_diffrn_measurement_method \w
_diffrn_radiation_monochromator graphite
_diffrn_radiation_source 'fine-focus sealed tube'
_diffrn_radiation_type MoK\a
_diffrn_radiation_wavelength 0.71070
_diffrn_reflns_av_R_equivalents 0.0336
_diffrn_reflns_av_sigmaI/netI 0.0378
_diffrn_reflns_limit_h_max 14
_diffrn_reflns_limit_h_min -13
_diffrn_reflns_limit_k_max 11
_diffrn_reflns_limit_k_min -14
_diffrn_reflns_limit_l_max 36
_diffrn_reflns_limit_l_min -36
_diffrn_reflns_number 25541
_diffrn_reflns_theta_full 27.44
_diffrn_reflns_theta_max 27.44
_diffrn_reflns_theta_min 3.03
_exptl_absorpt_coefficient_mu 5.291
_exptl_absorpt_correction_T_max 0.7778
_exptl_absorpt_correction_T_min 0.4175
_exptl_absorpt_correction_type multi-scan
_exptl_absorpt_process_details 'REQAB (Rigaku, 1998)'
_exptl_crystal_colour green
_exptl_crystal_density_diffrn 1.712
_exptl_crystal_description prism
_exptl_crystal_F_000 1776
_exptl_crystal_size_max 0.20
_exptl_crystal_size_mid 0.15
_exptl_crystal_size_min 0.05
_refine_diff_density_max 1.576
_refine_diff_density_min -1.013
_refine_diff_density_rms 0.127
_refine_ls_extinction_method none
_refine_ls_goodness_of_fit_ref 1.100
_refine_ls_hydrogen_treatment constr
_refine_ls_matrix_type full
_refine_ls_number_parameters 406
_refine_ls_number_reflns 7841
_refine_ls_number_restraints 0
_refine_ls_restrained_S_all 1.100
_refine_ls_R_factor_all 0.0816
_refine_ls_R_factor_gt 0.0656
_refine_ls_shift/su_max 0.001
_refine_ls_shift/su_mean 0.000
_refine_ls_structure_factor_coef Fsqd
_refine_ls_weighting_details 'calc w=1/[\s^2^(Fo^2^)+(0.1000P)^2^+5.0000P] where P=(Fo^2^+2Fc^2^)/3'
_refine_ls_weighting_scheme calc
_refine_ls_wR_factor_gt 0.1784
_refine_ls_wR_factor_ref 0.1932
_reflns_number_gt 6123
_reflns_number_total 7841
_reflns_threshold_expression >2sigma(I)
_cod_data_source_file ic301835c_si_002_1.cif
_cod_data_source_block shelxl_1Zn
_cod_database_code 4331168

loop_
_symmetry_equiv_pos_as_xyz
'x, y, z'
'-x+1/2, y+1/2, -z+1/2'
'-x, -y, -z'
'x-1/2, -y-1/2, z-1/2'

loop_
_atom_site_label
_atom_site_type_symbol
_atom_site_fract_x
_atom_site_fract_y
_atom_site_fract_z
_atom_site_U_iso_or_equiv
_atom_site_adp_type
_atom_site_occupancy
_atom_site_symmetry_multiplicity
_atom_site_calc_flag
_atom_site_refinement_flags
Br1 Br 0.52818(6) 0.18736(7) 0.51332(2) 0.0647(2) Uani 1 1 d .
Br2 Br 0.83167(5) 0.04011(7) 0.73510(3) 0.0612(2) Uani 1 1 d .
Br3 Br 0.73158(7) -0.20865(6) 0.60483(3) 0.0623(2) Uani 1 1 d .
Br4 Br 0.48093(5) 0.32970(6) 0.67080(2) 0.0567(2) Uani 1 1 d .
Zn1 Zn 0.64092(5) 0.08563(6) 0.62892(2) 0.04222(18) Uani 1 1 d .
N1 N 0.4831(4) 0.0537(4) 0.59376(17) 0.0429(10) Uani 1 1 d .
N2 N 0.6081(4) -0.0079(4) 0.68631(16) 0.0410(10) Uani 1 1 d .
N3 N 0.7886(4) 0.0307(4) 0.59960(17) 0.0440(10) Uani 1 1 d .
N4 N 0.6873(4) 0.2532(4) 0.62940(16) 0.0430(10) Uani 1 1 d .
C1 C 0.4344(5) 0.0950(6) 0.5520(2) 0.0497(13) Uani 1 1 d .
C2 C 0.3129(6) 0.0611(6) 0.5414(2) 0.0574(15) Uani 1 1 d .
H2 H 0.2604 0.0828 0.5142 0.069 Uiso 1 1 calc R
C3 C 0.2873(5) -0.0107(6) 0.5794(2) 0.0539(15) Uani 1 1 d .
H3 H 0.2130 -0.0498 0.5830 0.065 Uiso 1 1 calc R
C4 C 0.3919(5) -0.0155(5) 0.6123(2) 0.0456(12) Uani 1 1 d .
C5 C 0.4066(5) -0.0792(5) 0.65521(19) 0.0415(11) Uani 1 1 d .
C6 C 0.5070(5) -0.0808(5) 0.68900(19) 0.0402(11) Uani 1 1 d .
C7 C 0.5258(5) -0.1553(5) 0.7295(2) 0.0464(12) Uani 1 1 d .
H7 H 0.4713 -0.2129 0.7395 0.056 Uiso 1 1 calc R
C8 C 0.6391(5) -0.1288(5) 0.7521(2) 0.0491(13) Uani 1 1 d .
H8 H 0.6777 -0.1637 0.7803 0.059 Uiso 1 1 calc R
C9 C 0.6829(5) -0.0393(5) 0.72381(19) 0.0422(12) Uani 1 1 d .
C10 C 0.8250(5) -0.0774(5) 0.5906(2) 0.0480(13) Uani 1 1 d .
C11 C 0.9351(6) -0.0812(6) 0.5692(3) 0.0577(16) Uani 1 1 d .
H11 H 0.9773 -0.1487 0.5594 0.069 Uiso 1 1 calc R
C12 C 0.9684(5) 0.0361(6) 0.5653(2) 0.0553(15) Uani 1 1 d .
H12 H 1.0390 0.0642 0.5520 0.066 Uiso 1 1 calc R
C13 C 0.8788(5) 0.1062(5) 0.5848(2) 0.0444(12) Uani 1 1 d .
C14 C 0.8773(5) 0.2286(5) 0.5888(2) 0.0449(12) Uani 1 1 d .
C15 C 0.7912(5) 0.2979(5) 0.6092(2) 0.0440(12) Uani 1 1 d .
C16 C 0.7896(6) 0.4220(5) 0.6122(2) 0.0486(13) Uani 1 1 d .
H16 H 0.8493 0.4737 0.6016 0.058 Uiso 1 1 calc R
C17 C 0.6850(6) 0.4553(6) 0.6335(2) 0.0525(14) Uani 1 1 d .
H17 H 0.6586 0.5324 0.6405 0.063 Uiso 1 1 calc R
C18 C 0.6282(5) 0.3484(6) 0.6423(2) 0.0466(13) Uani 1 1 d .
C19 C 0.3006(5) -0.1560(5) 0.6665(2) 0.0459(12) Uani 1 1 d .
C20 C 0.2891(6) -0.2689(6) 0.6484(2) 0.0517(14) Uani 1 1 d .
C21 C 0.1856(6) -0.3354(6) 0.6580(2) 0.0595(16) Uani 1 1 d .
H21 H 0.1768 -0.4129 0.6456 0.071 Uiso 1 1 calc R
C22 C 0.0984(6) -0.2906(7) 0.6848(3) 0.0626(18) Uani 1 1 d .
C23 C 0.1126(6) -0.1778(6) 0.7033(3) 0.0597(16) Uani 1 1 d .
H23 H 0.0523 -0.1467 0.7221 0.072 Uiso 1 1 calc R
C24 C 0.2124(6) -0.1086(6) 0.6951(2) 0.0543(14) Uani 1 1 d .
C25 C 0.3831(7) -0.3223(6) 0.6183(3) 0.0682(19) Uani 1 1 d .
H25A H 0.4558 -0.3411 0.6391 0.082 Uiso 1 1 calc R
H25B H 0.4034 -0.2660 0.5935 0.082 Uiso 1 1 calc R
H25C H 0.3509 -0.3942 0.6028 0.082 Uiso 1 1 calc R
C26 C -0.0113(7) -0.3644(8) 0.6955(3) 0.082(2) Uani 1 1 d .
H26A H 0.0086 -0.4480 0.6933 0.098 Uiso 1 1 calc R
H26B H -0.0791 -0.3458 0.6720 0.098 Uiso 1 1 calc R
H26C H -0.0338 -0.3468 0.7282 0.098 Uiso 1 1 calc R
C27 C 0.2252(7) 0.0112(7) 0.7173(3) 0.083(3) Uani 1 1 d .
H27A H 0.1560 0.0270 0.7361 0.100 Uiso 1 1 calc R
H27B H 0.2280 0.0702 0.6917 0.100 Uiso 1 1 calc R
H27C H 0.2998 0.0147 0.7385 0.100 Uiso 1 1 calc R
C28 C 0.9835(5) 0.2905(5) 0.5686(2) 0.0471(13) Uani 1 1 d .
C29 C 0.9779(5) 0.3164(5) 0.5193(2) 0.0467(13) Uani 1 1 d .
C30 C 1.0797(6) 0.3645(6) 0.5007(2) 0.0539(14) Uani 1 1 d .
H30 H 1.0769 0.3830 0.4673 0.065 Uiso 1 1 calc R
C31 C 1.1860(6) 0.3863(5) 0.5298(2) 0.0520(14) Uani 1 1 d .
C32 C 1.1868(5) 0.3625(6) 0.5779(2) 0.0559(15) Uani 1 1 d .
H32 H 1.2580 0.3789 0.5980 0.067 Uiso 1 1 calc R
C33 C 1.0871(6) 0.3149(6) 0.5992(2) 0.0567(16) Uani 1 1 d .
C34 C 0.8668(6) 0.2912(6) 0.4871(2) 0.0557(15) Uani 1 1 d .
H34A H 0.8579 0.2061 0.4828 0.067 Uiso 1 1 calc R
H34B H 0.8735 0.3285 0.4557 0.067 Uiso 1 1 calc R
H34C H 0.7961 0.3225 0.5018 0.067 Uiso 1 1 calc R
C35 C 1.2980(6) 0.4333(7) 0.5081(3) 0.069(2) Uani 1 1 d .
H35A H 1.3642 0.3769 0.5138 0.083 Uiso 1 1 calc R
H35B H 1.3213 0.5085 0.5232 0.083 Uiso 1 1 calc R
H35C H 1.2805 0.4447 0.4733 0.083 Uiso 1 1 calc R
C36 C 1.0923(7) 0.2912(9) 0.6520(3) 0.082(3) Uani 1 1 d .
H36A H 1.1637 0.3293 0.6680 0.098 Uiso 1 1 calc R
H36B H 1.0969 0.2063 0.6577 0.098 Uiso 1 1 calc R
H36C H 1.0195 0.3225 0.6652 0.098 Uiso 1 1 calc R

loop_
_atom_site_aniso_label
_atom_site_aniso_U_11
_atom_site_aniso_U_22
_atom_site_aniso_U_33
_atom_site_aniso_U_23
_atom_site_aniso_U_13
_atom_site_aniso_U_12
Br1 0.0604(4) 0.0760(5) 0.0574(4) 0.0197(3) 0.0036(3) -0.0052(3)
Br2 0.0423(3) 0.0696(5) 0.0693(4) 0.0122(3) -0.0099(3) -0.0096(3)
Br3 0.0637(4) 0.0457(4) 0.0792(5) -0.0009(3) 0.0160(3) -0.0034(3)
Br4 0.0408(3) 0.0637(4) 0.0668(4) -0.0068(3) 0.0109(3) 0.0023(3)
Zn1 0.0339(3) 0.0442(4) 0.0488(3) 0.0029(3) 0.0046(3) -0.0017(3)
N1 0.038(2) 0.042(2) 0.049(2) 0.0030(19) 0.0021(19) 0.0017(19)
N2 0.033(2) 0.043(2) 0.046(2) 0.0040(19) 0.0045(18) 0.0011(19)
N3 0.038(2) 0.045(3) 0.049(2) 0.001(2) 0.0053(19) -0.001(2)
N4 0.040(2) 0.046(3) 0.043(2) 0.0063(19) 0.0029(18) -0.001(2)
C1 0.050(3) 0.052(3) 0.047(3) 0.008(2) 0.003(2) -0.001(3)
C2 0.047(3) 0.067(4) 0.057(3) 0.007(3) -0.008(3) -0.003(3)
C3 0.042(3) 0.064(4) 0.054(3) 0.006(3) -0.002(3) -0.010(3)
C4 0.035(3) 0.045(3) 0.056(3) -0.002(2) 0.000(2) -0.003(2)
C5 0.039(3) 0.040(3) 0.046(3) -0.001(2) 0.007(2) 0.003(2)
C6 0.039(3) 0.039(3) 0.043(3) -0.003(2) 0.007(2) -0.002(2)
C7 0.045(3) 0.043(3) 0.051(3) 0.004(2) 0.004(2) -0.001(2)
C8 0.053(3) 0.043(3) 0.051(3) 0.004(2) 0.001(3) 0.004(3)
C9 0.034(2) 0.044(3) 0.048(3) 0.001(2) -0.002(2) 0.006(2)
C10 0.049(3) 0.038(3) 0.057(3) -0.003(2) 0.006(3) 0.001(2)
C11 0.049(3) 0.049(4) 0.076(4) -0.004(3) 0.010(3) 0.009(3)
C12 0.042(3) 0.058(4) 0.068(4) 0.003(3) 0.014(3) 0.003(3)
C13 0.039(3) 0.047(3) 0.047(3) 0.003(2) 0.006(2) 0.004(2)
C14 0.039(3) 0.050(3) 0.046(3) 0.005(2) 0.005(2) -0.002(2)
C15 0.033(3) 0.048(3) 0.050(3) 0.002(2) 0.005(2) -0.002(2)
C16 0.051(3) 0.042(3) 0.054(3) 0.007(2) 0.008(3) -0.006(3)
C17 0.049(3) 0.053(4) 0.055(3) 0.002(3) 0.004(3) 0.003(3)
C18 0.036(3) 0.055(3) 0.048(3) 0.003(2) -0.001(2) 0.007(2)
C19 0.037(3) 0.052(3) 0.048(3) 0.002(2) 0.000(2) -0.005(2)
C20 0.050(3) 0.053(3) 0.052(3) 0.001(3) 0.001(3) -0.008(3)
C21 0.061(4) 0.058(4) 0.059(3) 0.006(3) -0.003(3) -0.020(3)
C22 0.051(4) 0.072(5) 0.064(4) 0.021(3) -0.001(3) -0.019(3)
C23 0.048(3) 0.068(4) 0.065(4) 0.014(3) 0.016(3) -0.005(3)
C24 0.043(3) 0.053(4) 0.068(4) 0.001(3) 0.013(3) -0.005(3)
C25 0.073(5) 0.053(4) 0.081(5) -0.018(3) 0.019(4) -0.012(3)
C26 0.062(4) 0.093(6) 0.089(5) 0.019(5) 0.000(4) -0.038(4)
C27 0.074(5) 0.064(5) 0.117(7) -0.017(5) 0.047(5) 0.001(4)
C28 0.039(3) 0.049(3) 0.054(3) -0.001(2) 0.011(2) -0.001(2)
C29 0.044(3) 0.041(3) 0.057(3) 0.002(2) 0.012(2) 0.001(2)
C30 0.064(4) 0.048(3) 0.052(3) 0.002(3) 0.018(3) -0.001(3)
C31 0.052(3) 0.041(3) 0.066(4) -0.005(3) 0.020(3) -0.004(3)
C32 0.043(3) 0.061(4) 0.064(4) -0.001(3) 0.004(3) -0.004(3)
C33 0.042(3) 0.070(4) 0.058(3) 0.001(3) 0.003(3) -0.008(3)
C34 0.051(3) 0.065(4) 0.051(3) -0.004(3) 0.005(3) 0.001(3)
C35 0.057(4) 0.060(4) 0.094(5) -0.010(4) 0.027(4) -0.011(3)
C36 0.056(4) 0.120(7) 0.066(4) 0.025(4) -0.010(3) -0.019(4)

loop_
_atom_type_symbol
_atom_type_description
_atom_type_scat_dispersion_real
_atom_type_scat_dispersion_imag
_atom_type_scat_source
C C 0.0033 0.0016 'International Tables Vol C Tables 4.2.6.8 and 6.1.1.4'
H H 0.0000 0.0000 'International Tables Vol C Tables 4.2.6.8 and 6.1.1.4'
Br Br -0.2901 2.4595 'International Tables Vol C Tables 4.2.6.8 and 6.1.1.4'
N N 0.0061 0.0033 'International Tables Vol C Tables 4.2.6.8 and 6.1.1.4'
Zn Zn 0.2839 1.4301 'International Tables Vol C Tables 4.2.6.8 and 6.1.1.4'

loop_
_geom_angle_atom_site_label_1
_geom_angle_atom_site_label_2
_geom_angle_atom_site_label_3
_geom_angle
N1 Zn1 N4 113.76(19)
N1 Zn1 N2 94.95(19)
N4 Zn1 N2 125.44(19)
N1 Zn1 N3 117.98(19)
N4 Zn1 N3 94.7(2)
N2 Zn1 N3 111.87(19)
C1 N1 C4 105.2(5)
C1 N1 Zn1 130.7(4)
C4 N1 Zn1 123.9(4)
C9 N2 C6 104.7(4)
C9 N2 Zn1 129.3(4)
C6 N2 Zn1 124.2(3)
C10 N3 C13 106.0(5)
C10 N3 Zn1 130.0(4)
C13 N3 Zn1 124.0(4)
C18 N4 C15 104.4(5)
C18 N4 Zn1 130.8(4)
C15 N4 Zn1 124.4(4)
N1 C1 C2 113.7(5)
N1 C1 Br1 119.5(4)
C2 C1 Br1 126.7(5)
C3 C2 C1 104.6(5)
C3 C2 H2 127.7
C1 C2 H2 127.7
C2 C3 C4 107.8(5)
C2 C3 H3 126.1
C4 C3 H3 126.1
C5 C4 N1 124.3(5)
C5 C4 C3 127.1(5)
N1 C4 C3 108.6(5)
C4 C5 C6 127.8(5)
C4 C5 C19 115.8(5)
C6 C5 C19 116.4(5)
C5 C6 N2 123.8(5)
C5 C6 C7 127.0(5)
N2 C6 C7 109.2(5)
C8 C7 C6 107.5(5)
C8 C7 H7 126.2
C6 C7 H7 126.2
C7 C8 C9 104.2(5)
C7 C8 H8 127.9
C9 C8 H8 127.9
N2 C9 C8 114.4(5)
N2 C9 Br2 119.1(4)
C8 C9 Br2 126.5(4)
N3 C10 C11 113.5(5)
N3 C10 Br3 121.1(4)
C11 C10 Br3 125.4(5)
C12 C11 C10 104.4(5)
C12 C11 H11 127.8
C10 C11 H11 127.8
C11 C12 C13 108.1(6)
C11 C12 H12 125.9
C13 C12 H12 125.9
C14 C13 N3 124.9(5)
C14 C13 C12 127.2(6)
N3 C13 C12 107.9(5)
C15 C14 C13 127.6(5)
C15 C14 C28 117.7(5)
C13 C14 C28 114.7(5)
C14 C15 C16 126.9(5)
C14 C15 N4 124.3(5)
C16 C15 N4 108.7(5)
C17 C16 C15 108.1(5)
C17 C16 H16 126.0
C15 C16 H16 126.0
C16 C17 C18 103.9(6)
C16 C17 H17 128.1
C18 C17 H17 128.1
N4 C18 C17 114.9(5)
N4 C18 Br4 119.0(4)
C17 C18 Br4 126.1(5)
C20 C19 C24 120.6(6)
C20 C19 C5 120.7(5)
C24 C19 C5 118.7(5)
C19 C20 C21 118.7(6)
C19 C20 C25 121.6(6)
C21 C20 C25 119.7(6)
C22 C21 C20 121.6(7)
C22 C21 H21 119.2
C20 C21 H21 119.2
C21 C22 C23 118.9(6)
C21 C22 C26 120.8(7)
C23 C22 C26 120.3(7)
C22 C23 C24 122.1(7)
C22 C23 H23 119.0
C24 C23 H23 119.0
C23 C24 C19 118.1(6)
C23 C24 C27 119.9(6)
C19 C24 C27 122.0(6)
C20 C25 H25A 109.5
C20 C25 H25B 109.5
H25A C25 H25B 109.5
C20 C25 H25C 109.5
H25A C25 H25C 109.5
H25B C25 H25C 109.5
C22 C26 H26A 109.5
C22 C26 H26B 109.5
H26A C26 H26B 109.5
C22 C26 H26C 109.5
H26A C26 H26C 109.5
H26B C26 H26C 109.5
C24 C27 H27A 109.5
C24 C27 H27B 109.5
H27A C27 H27B 109.5
C24 C27 H27C 109.5
H27A C27 H27C 109.5
H27B C27 H27C 109.5
C29 C28 C33 121.4(6)
C29 C28 C14 119.0(5)
C33 C28 C14 119.5(5)
C30 C29 C28 118.2(6)
C30 C29 C34 120.6(6)
C28 C29 C34 121.1(5)
C29 C30 C31 121.9(6)
C29 C30 H30 119.1
C31 C30 H30 119.1
C32 C31 C30 118.0(6)
C32 C31 C35 121.1(6)
C30 C31 C35 120.9(6)
C31 C32 C33 123.1(6)
C31 C32 H32 118.5
C33 C32 H32 118.5
C28 C33 C32 117.3(6)
C28 C33 C36 121.7(6)
C32 C33 C36 121.0(6)
C29 C34 H34A 109.5
C29 C34 H34B 109.5
H34A C34 H34B 109.5
C29 C34 H34C 109.5
H34A C34 H34C 109.5
H34B C34 H34C 109.5
C31 C35 H35A 109.5
C31 C35 H35B 109.5
H35A C35 H35B 109.5
C31 C35 H35C 109.5
H35A C35 H35C 109.5
H35B C35 H35C 109.5
C33 C36 H36A 109.5
C33 C36 H36B 109.5
H36A C36 H36B 109.5
C33 C36 H36C 109.5
H36A C36 H36C 109.5
H36B C36 H36C 109.5

loop_
_geom_bond_atom_site_label_1
_geom_bond_atom_site_label_2
_geom_bond_distance
Br1 C1 1.878(6)
Br2 C9 1.889(5)
Br3 C10 1.879(6)
Br4 C18 1.886(6)
Zn1 N1 1.974(5)
Zn1 N4 1.975(5)
Zn1 N2 1.976(4)
Zn1 N3 1.990(5)
N1 C1 1.327(7)
N1 C4 1.411(7)
N2 C9 1.330(7)
N2 C6 1.403(7)
N3 C10 1.325(7)
N3 C13 1.407(7)
N4 C18 1.332(8)
N4 C15 1.418(7)
C1 C2 1.413(8)
C2 C3 1.383(9)
C2 H2 0.9500
C3 C4 1.422(8)
C3 H3 0.9500
C4 C5 1.395(8)
C5 C6 1.401(7)
C5 C19 1.519(8)
C6 C7 1.411(8)
C7 C8 1.395(8)
C7 H7 0.9500
C8 C9 1.398(8)
C8 H8 0.9500
C10 C11 1.404(8)
C11 C12 1.392(9)
C11 H11 0.9500
C12 C13 1.417(8)
C12 H12 0.9500
C13 C14 1.398(8)
C14 C15 1.395(8)
C14 C28 1.520(8)
C15 C16 1.416(8)
C16 C17 1.399(9)
C16 H16 0.9500
C17 C18 1.401(9)
C17 H17 0.9500
C19 C20 1.383(9)
C19 C24 1.418(9)
C20 C21 1.420(9)
C20 C25 1.517(9)
C21 C22 1.367(11)
C21 H21 0.9500
C22 C23 1.387(10)
C22 C26 1.531(9)
C23 C24 1.394(9)
C23 H23 0.9500
C24 C27 1.498(10)
C25 H25A 0.9800
C25 H25B 0.9800
C25 H25C 0.9800
C26 H26A 0.9800
C26 H26B 0.9800
C26 H26C 0.9800
C27 H27A 0.9800
C27 H27B 0.9800
C27 H27C 0.9800
C28 C29 1.398(8)
C28 C33 1.404(8)
C29 C30 1.394(9)
C29 C34 1.494(9)
C30 C31 1.400(9)
C30 H30 0.9500
C31 C32 1.365(9)
C31 C35 1.522(9)
C32 C33 1.405(9)
C32 H32 0.9500
C33 C36 1.490(10)
C34 H34A 0.9800
C34 H34B 0.9800
C34 H34C 0.9800
C35 H35A 0.9800
C35 H35B 0.9800
C35 H35C 0.9800
C36 H36A 0.9800
C36 H36B 0.9800
C36 H36C 0.9800

loop_
_geom_torsion_atom_site_label_1
_geom_torsion_atom_site_label_2
_geom_torsion_atom_site_label_3
_geom_torsion_atom_site_label_4
_geom_torsion
N4 Zn1 N1 C1 42.6(6)
N2 Zn1 N1 C1 174.9(5)
N3 Zn1 N1 C1 -67.1(6)
N4 Zn1 N1 C4 -131.7(4)
N2 Zn1 N1 C4 0.6(5)
N3 Zn1 N1 C4 118.6(4)
N1 Zn1 N2 C9 170.4(5)
N4 Zn1 N2 C9 -65.7(5)
N3 Zn1 N2 C9 47.6(5)
N1 Zn1 N2 C6 8.5(4)
N4 Zn1 N2 C6 132.4(4)
N3 Zn1 N2 C6 -114.4(4)
N1 Zn1 N3 C10 -64.3(6)
N4 Zn1 N3 C10 175.6(5)
N2 Zn1 N3 C10 44.2(6)
N1 Zn1 N3 C13 117.0(4)
N4 Zn1 N3 C13 -3.2(4)
N2 Zn1 N3 C13 -134.5(4)
N1 Zn1 N4 C18 52.8(5)
N2 Zn1 N4 C18 -62.6(5)
N3 Zn1 N4 C18 176.3(5)
N1 Zn1 N4 C15 -118.7(4)
N2 Zn1 N4 C15 125.9(4)
N3 Zn1 N4 C15 4.7(4)
C4 N1 C1 C2 2.0(7)
Zn1 N1 C1 C2 -173.1(4)
C4 N1 C1 Br1 -177.3(4)
Zn1 N1 C1 Br1 7.6(8)
N1 C1 C2 C3 -2.3(8)
Br1 C1 C2 C3 176.9(5)
C1 C2 C3 C4 1.6(8)
C1 N1 C4 C5 177.6(6)
Zn1 N1 C4 C5 -6.9(8)
C1 N1 C4 C3 -0.9(7)
Zn1 N1 C4 C3 174.6(4)
C2 C3 C4 C5 -178.9(6)
C2 C3 C4 N1 -0.5(7)
N1 C4 C5 C6 5.0(9)
C3 C4 C5 C6 -176.8(6)
N1 C4 C5 C19 -175.1(5)
C3 C4 C5 C19 3.1(9)
C4 C5 C6 N2 5.6(9)
C19 C5 C6 N2 -174.4(5)
C4 C5 C6 C7 -172.4(6)
C19 C5 C6 C7 7.6(8)
C9 N2 C6 C5 -178.1(5)
Zn1 N2 C6 C5 -12.5(7)
C9 N2 C6 C7 0.2(6)
Zn1 N2 C6 C7 165.8(4)
C5 C6 C7 C8 178.2(5)
N2 C6 C7 C8 0.0(6)
C6 C7 C8 C9 -0.1(6)
C6 N2 C9 C8 -0.3(6)
Zn1 N2 C9 C8 -164.9(4)
C6 N2 C9 Br2 -178.6(4)
Zn1 N2 C9 Br2 16.8(7)
C7 C8 C9 N2 0.2(7)
C7 C8 C9 Br2 178.4(4)
C13 N3 C10 C11 -1.4(7)
Zn1 N3 C10 C11 179.7(4)
C13 N3 C10 Br3 -180.0(4)
Zn1 N3 C10 Br3 1.1(8)
N3 C10 C11 C12 0.6(8)
Br3 C10 C11 C12 179.1(5)
C10 C11 C12 C13 0.5(7)
C10 N3 C13 C14 -178.6(5)
Zn1 N3 C13 C14 0.4(8)
C10 N3 C13 C12 1.7(6)
Zn1 N3 C13 C12 -179.4(4)
C11 C12 C13 C14 178.9(6)
C11 C12 C13 N3 -1.3(7)
N3 C13 C14 C15 2.3(9)
C12 C13 C14 C15 -178.0(6)
N3 C13 C14 C28 -178.1(5)
C12 C13 C14 C28 1.6(9)
C13 C14 C15 C16 -178.7(6)
C28 C14 C15 C16 1.7(9)
C13 C14 C15 N4 -0.5(9)
C28 C14 C15 N4 179.9(5)
C18 N4 C15 C14 -177.2(5)
Zn1 N4 C15 C14 -3.8(8)
C18 N4 C15 C16 1.3(6)
Zn1 N4 C15 C16 174.7(4)
C14 C15 C16 C17 177.7(6)
N4 C15 C16 C17 -0.8(7)
C15 C16 C17 C18 -0.1(7)
C15 N4 C18 C17 -1.5(6)
Zn1 N4 C18 C17 -174.3(4)
C15 N4 C18 Br4 179.4(4)
Zn1 N4 C18 Br4 6.7(7)
C16 C17 C18 N4 1.0(7)
C16 C17 C18 Br4 -180.0(4)
C4 C5 C19 C20 86.3(7)
C6 C5 C19 C20 -93.8(7)
C4 C5 C19 C24 -92.6(7)
C6 C5 C19 C24 87.4(7)
C24 C19 C20 C21 1.6(9)
C5 C19 C20 C21 -177.1(5)
C24 C19 C20 C25 -179.0(6)
C5 C19 C20 C25 2.2(9)
C19 C20 C21 C22 -0.4(10)
C25 C20 C21 C22 -179.7(7)
C20 C21 C22 C23 -0.6(10)
C20 C21 C22 C26 -178.9(6)
C21 C22 C23 C24 0.5(11)
C26 C22 C23 C24 178.8(7)
C22 C23 C24 C19 0.7(10)
C22 C23 C24 C27 -178.0(7)
C20 C19 C24 C23 -1.8(9)
C5 C19 C24 C23 177.0(6)
C20 C19 C24 C27 176.9(7)
C5 C19 C24 C27 -4.3(10)
C15 C14 C28 C29 -95.5(7)
C13 C14 C28 C29 84.8(7)
C15 C14 C28 C33 87.8(7)
C13 C14 C28 C33 -91.8(7)
C33 C28 C29 C30 1.7(9)
C14 C28 C29 C30 -174.9(5)
C33 C28 C29 C34 -179.4(6)
C14 C28 C29 C34 4.0(9)
C28 C29 C30 C31 0.5(9)
C34 C29 C30 C31 -178.4(6)
C29 C30 C31 C32 -2.1(10)
C29 C30 C31 C35 177.0(6)
C30 C31 C32 C33 1.5(10)
C35 C31 C32 C33 -177.5(7)
C29 C28 C33 C32 -2.2(10)
C14 C28 C33 C32 174.4(6)
C29 C28 C33 C36 177.9(7)
C14 C28 C33 C36 -5.5(11)
C31 C32 C33 C28 0.5(11)
C31 C32 C33 C36 -179.6(7)
